data_9008140
loop_
_publ_author_name
'Li, C. T.'
'Peacor, D. R.'

_publ_section_title
;
 The crystal structure LiAlSi2O6-II ("beta spodumene")
 Note, y coordinate of Si1 altered according to Clarke and Spink (1969)
;
_journal_name_full 'Zeitschrift fur Kristallographie'
_journal_page_first 46
_journal_page_last 65
_journal_volume 126
_journal_year 1968
_chemical_compound_source Synthetic
_chemical_formula_sum 'Al Li O6 Si2'
_chemical_name_mineral Spodumene-II
_space_group_IT_number 96
_symmetry_space_group_name_Hall 'P 4nw 2abw'
_symmetry_space_group_name_H-M 'P 43 21 2'
_cell_angle_alpha 90
_cell_angle_beta 90
_cell_angle_gamma 90
_cell_length_a 7.541
_cell_length_b 7.541
_cell_length_c 9.156
_cell_formula_units_Z 4
_cell_volume 520.671
_database_code_amcsd 0010656
_exptl_crystal_density_diffrn 2.374
_cod_original_formula_sum 'Li (Al Si2) O6'
_cod_database_code 9008140

loop_
_space_group_symop_operation_xyz
x,y,z
y,x,-z
1/2-y,1/2+x,3/4+z
1/2-x,1/2+y,3/4-z
-x,-y,1/2+z
-y,-x,1/2-z
1/2+y,1/2-x,1/4+z
1/2+x,1/2-y,1/4-z

loop_
_atom_site_aniso_label
_atom_site_aniso_U_11
_atom_site_aniso_U_22
_atom_site_aniso_U_33
_atom_site_aniso_U_12
_atom_site_aniso_U_13
_atom_site_aniso_U_23
Li 0.05618 0.07058 0.03525 -0.03745 0.02309 -0.03183
Al1 0.00346 0.00375 0.00000 0.00029 0.00070 -0.00105
Si1 0.00346 0.00375 0.00000 0.00029 0.00070 -0.00105
Al2 0.00317 0.00317 0.00212 -0.00086 -0.00175 0.00175
Si2 0.00317 0.00317 0.00212 -0.00086 -0.00175 0.00175
O1 0.02939 0.02622 0.01571 -0.00634 -0.01539 0.00280
O2 0.00893 0.02305 0.00849 0.00173 0.00000 -0.00210
O3 0.03716 0.02305 0.02888 0.00173 0.01154 0.01154

loop_
_atom_site_label
_atom_site_fract_x
_atom_site_fract_y
_atom_site_fract_z
_atom_site_occupancy
_atom_site_U_iso_or_equiv
Li 0.07050 0.19530 0.50110 0.50000 0.05395
Al1 0.33230 0.12210 0.23840 0.33333 0.00241
Si1 0.33230 0.12210 0.23840 0.66667 0.00241
Al2 0.41780 0.41780 0.00000 0.33333 0.00279
Si2 0.41780 0.41780 0.00000 0.66667 0.00279
O1 0.44320 0.12070 0.39310 1.00000 0.02381
O2 0.12450 0.11590 0.29940 1.00000 0.01355
O3 0.36370 0.30460 0.14590 1.00000 0.02964

loop_
_cod_related_entry_id
_cod_related_entry_database
_cod_related_entry_code
1 AMCSD 0010656
